data_7022712
loop_
_publ_author_name
'Wang, Chuanyong'
'Zhang, Xingmin'
'Xue, Mingqiang'
'Zhang, Yong'
'Shen, Qi'

_publ_section_title
;
 Unprecedented reaction of bridged bis(guanidinate) lanthanide complexes:
 sterically induced deprotonation.
;
_journal_issue 19
_journal_name_full 'Dalton transactions (Cambridge, England : 2003)'
_journal_page_first 7009
_journal_page_last 7018
_journal_paper_doi 10.1039/c3dt32882a
_journal_volume 42
_journal_year 2013
_chemical_formula_moiety 'C56 H86 N12 O2 Y2, 5(C4 H8 O)'
_chemical_formula_sum 'C76 H126 N12 O7 Y2'
_chemical_formula_weight 1497.71
_chemical_name_systematic
;
?
;
_space_group_IT_number 15
_symmetry_cell_setting monoclinic
_symmetry_Int_Tables_number 15
_symmetry_space_group_name_Hall '-C 2yc'
_symmetry_space_group_name_H-M 'C 1 2/c 1'
_atom_sites_solution_hydrogens geom
_atom_sites_solution_primary direct
_atom_sites_solution_secondary difmap
_audit_creation_method SHELXL-97
_cell_angle_alpha 90.00
_cell_angle_beta 105.244(4)
_cell_angle_gamma 90.00
_cell_formula_units_Z 4
_cell_length_a 27.2799(11)
_cell_length_b 18.1316(7)
_cell_length_c 16.7684(7)
_cell_measurement_reflns_used 6045
_cell_measurement_temperature 220(2)
_cell_measurement_theta_max 29.4252
_cell_measurement_theta_min 3.1647
_cell_volume 8002.3(6)
_computing_cell_refinement 'CrysAlisPro, Agilent Technologies'
_computing_data_collection 'CrysAlisPro, Agilent Technologies'
_computing_data_reduction 'CrysAlisPro, Agilent Technologies'
_computing_molecular_graphics 'Bruker SHELXTL'
_computing_publication_material 'Bruker SHELXTL'
_computing_structure_refinement 'SHELXL-97 (Sheldrick, 1997)'
_computing_structure_solution 'SHELXS-97 (Sheldrick, 1990)'
_diffrn_ambient_temperature 220(2)
_diffrn_detector_area_resol_mean 10.4692
_diffrn_measured_fraction_theta_full 0.997
_diffrn_measured_fraction_theta_max 0.997
_diffrn_measurement_device_type 'Xcalibur, Atlas, Gemini'
_diffrn_measurement_method '\w scans'
_diffrn_radiation_monochromator graphite
_diffrn_radiation_source 'Enhance (Mo) X-ray Source'
_diffrn_radiation_type MoK\a
_diffrn_radiation_wavelength 0.71070
_diffrn_reflns_av_R_equivalents 0.0350
_diffrn_reflns_av_unetI/netI 0.0534
_diffrn_reflns_limit_h_max 33
_diffrn_reflns_limit_h_min -26
_diffrn_reflns_limit_k_max 14
_diffrn_reflns_limit_k_min -21
_diffrn_reflns_limit_l_max 19
_diffrn_reflns_limit_l_min -20
_diffrn_reflns_number 18163
_diffrn_reflns_theta_full 25.50
_diffrn_reflns_theta_max 25.50
_diffrn_reflns_theta_min 3.17
_exptl_absorpt_coefficient_mu 1.500
_exptl_absorpt_correction_T_max 1.00000
_exptl_absorpt_correction_T_min 0.73019
_exptl_absorpt_correction_type multi-scan
_exptl_absorpt_process_details
;
CrysAlisPro, Agilent Technologies,
Version 1.171.35.21 (release 20-01-2012 CrysAlis171 .NET)
(compiled Jan 23 2012,18:06:46)
Empirical absorption correction using spherical harmonics,
implemented in SCALE3 ABSPACK scaling algorithm.
;
_exptl_crystal_colour yellow
_exptl_crystal_density_diffrn 1.243
_exptl_crystal_density_method 'not measured'
_exptl_crystal_description prism
_exptl_crystal_F_000 3200
_exptl_crystal_size_max 0.60
_exptl_crystal_size_mid 0.50
_exptl_crystal_size_min 0.30
_refine_diff_density_max 0.659
_refine_diff_density_min -0.665
_refine_diff_density_rms 0.076
_refine_ls_extinction_method none
_refine_ls_goodness_of_fit_ref 1.040
_refine_ls_hydrogen_treatment mixed
_refine_ls_matrix_type full
_refine_ls_number_parameters 416
_refine_ls_number_reflns 7422
_refine_ls_number_restraints 26
_refine_ls_restrained_S_all 1.096
_refine_ls_R_factor_all 0.0732
_refine_ls_R_factor_gt 0.0492
_refine_ls_shift/su_max 0.000
_refine_ls_shift/su_mean 0.000
_refine_ls_structure_factor_coef Fsqd
_refine_ls_weighting_details 'calc w=1/[\s^2^(Fo^2^)+(0.0697P)^2^+14.2119P] where P=(Fo^2^+2Fc^2^)/3'
_refine_ls_weighting_scheme calc
_refine_ls_wR_factor_gt 0.1279
_refine_ls_wR_factor_ref 0.1374
_reflns_number_gt 5618
_reflns_number_total 7422
_reflns_threshold_expression >2sigma(I)
_cod_data_source_file c3dt32882a.txt
_cod_data_source_block complex5
_cod_original_sg_symbol_H-M 'C 2/c'
_cod_database_code 7022712

loop_
_symmetry_equiv_pos_as_xyz
'x, y, z'
'-x, y, -z+1/2'
'x+1/2, y+1/2, z'
'-x+1/2, y+1/2, -z+1/2'
'-x, -y, -z'
'x, -y, z-1/2'
'-x+1/2, -y+1/2, -z'
'x+1/2, -y+1/2, z-1/2'

loop_
_atom_site_label
_atom_site_type_symbol
_atom_site_fract_x
_atom_site_fract_y
_atom_site_fract_z
_atom_site_U_iso_or_equiv
_atom_site_adp_type
_atom_site_occupancy
_atom_site_symmetry_multiplicity
_atom_site_calc_flag
_atom_site_refinement_flags
_atom_site_disorder_assembly
_atom_site_disorder_group
Y1 Y 0.247111(12) 0.157056(18) 0.430264(19) 0.02153(13) Uani 1 1 d . . .
O1 O 0.19982(11) 0.13176(16) 0.29123(15) 0.0377(7) Uani 1 1 d . . .
O2 O 0.3977(6) 0.8396(9) 0.4667(10) 0.1023(13) Uiso 0.50 1 d PD A 1
O2' O 0.3995(6) 0.8523(9) 0.4605(10) 0.1023(13) Uiso 0.50 1 d PD B 2
O3 O 1.0184(3) 0.1308(5) 0.2483(5) 0.0817(15) Uiso 0.50 1 d PD . 1
O4 O 0.0160(7) 0.4184(10) 0.2327(14) 0.209(6) Uiso 0.50 1 d PD . 1
O5 O 0.0293(5) 0.8100(8) 0.2559(9) 0.139(3) Uiso 0.50 1 d PD . 1
N1 N 0.18021(11) 0.15157(16) 0.49238(18) 0.0247(7) Uani 1 1 d . . .
N2 N 0.19516(11) 0.27534(16) 0.47352(17) 0.0239(6) Uani 1 1 d . . .
N3 N 0.20256(11) 0.24113(16) 0.60617(17) 0.0241(6) Uani 1 1 d . . .
N4 N 0.23605(11) 0.03512(16) 0.46495(18) 0.0271(7) Uani 1 1 d . . .
N5 N 0.30289(11) 0.05687(17) 0.41455(18) 0.0271(7) Uani 1 1 d . . .
N6 N 0.30178(13) -0.05736(18) 0.4830(2) 0.0329(8) Uani 1 1 d D . .
H6 H 0.3299(8) -0.068(2) 0.472(2) 0.032(11) Uiso 1 1 d D . .
C1 C 0.18870(12) 0.22087(19) 0.5273(2) 0.0218(7) Uani 1 1 d . . .
C2 C 0.28070(14) 0.00920(19) 0.4534(2) 0.0257(8) Uani 1 1 d . . .
C3 C 0.14710(13) 0.0998(2) 0.5094(2) 0.0244(8) Uani 1 1 d . . .
C4 C 0.10521(13) 0.1221(2) 0.5360(2) 0.0303(8) Uani 1 1 d . . .
H4 H 0.1022 0.1720 0.5489 0.036 Uiso 1 1 calc R . .
C5 C 0.06761(14) 0.0727(2) 0.5442(2) 0.0348(9) Uani 1 1 d . . .
H5 H 0.0407 0.0894 0.5649 0.042 Uiso 1 1 calc R . .
C6 C 0.06956(14) 0.0009(2) 0.5226(2) 0.0354(9) Uani 1 1 d . . .
H6A H 0.0438 -0.0317 0.5277 0.043 Uiso 1 1 calc R . .
C7 C 0.11015(14) -0.0251(2) 0.4925(2) 0.0300(8) Uani 1 1 d . . .
C8 C 0.10982(16) -0.0991(2) 0.4649(3) 0.0409(10) Uani 1 1 d . . .
H8 H 0.0832 -0.1307 0.4687 0.049 Uiso 1 1 calc R . .
C9 C 0.14746(17) -0.1249(2) 0.4331(3) 0.0422(10) Uani 1 1 d . . .
H9 H 0.1459 -0.1732 0.4122 0.051 Uiso 1 1 calc R . .
C10 C 0.18849(15) -0.0793(2) 0.4315(2) 0.0356(9) Uani 1 1 d . . .
H10 H 0.2139 -0.0979 0.4085 0.043 Uiso 1 1 calc R . .
C11 C 0.19349(13) -0.00820(19) 0.4622(2) 0.0245(8) Uani 1 1 d . . .
C12 C 0.15126(13) 0.0231(2) 0.4886(2) 0.0250(8) Uani 1 1 d . . .
C13 C 0.15764(13) 0.2857(2) 0.3928(2) 0.0269(8) Uani 1 1 d . . .
H13 H 0.1684 0.2561 0.3508 0.032 Uiso 1 1 calc R . .
C14 C 0.10327(15) 0.2644(3) 0.3911(3) 0.0454(11) Uani 1 1 d . . .
H14A H 0.1019 0.2122 0.4029 0.068 Uiso 1 1 calc R . .
H14B H 0.0810 0.2748 0.3368 0.068 Uiso 1 1 calc R . .
H14C H 0.0923 0.2927 0.4324 0.068 Uiso 1 1 calc R . .
C15 C 0.15951(18) 0.3669(2) 0.3711(3) 0.0454(11) Uani 1 1 d . . .
H15A H 0.1451 0.3961 0.4078 0.068 Uiso 1 1 calc R . .
H15B H 0.1401 0.3748 0.3144 0.068 Uiso 1 1 calc R . .
H15C H 0.1945 0.3815 0.3774 0.068 Uiso 1 1 calc R . .
C16 C 0.20499(14) 0.1879(2) 0.6735(2) 0.0296(8) Uani 1 1 d . . .
H16 H 0.2018 0.1373 0.6507 0.036 Uiso 1 1 calc R . .
C17 C 0.16202(17) 0.2018(3) 0.7147(3) 0.0486(12) Uani 1 1 d . . .
H17A H 0.1673 0.2489 0.7430 0.073 Uiso 1 1 calc R . .
H17B H 0.1617 0.1629 0.7542 0.073 Uiso 1 1 calc R . .
H17C H 0.1298 0.2025 0.6729 0.073 Uiso 1 1 calc R . .
C18 C 0.25479(16) 0.1946(3) 0.7406(2) 0.0443(11) Uani 1 1 d . . .
H18A H 0.2831 0.1880 0.7162 0.066 Uiso 1 1 calc R . .
H18B H 0.2561 0.1570 0.7822 0.066 Uiso 1 1 calc R . .
H18C H 0.2569 0.2429 0.7659 0.066 Uiso 1 1 calc R . .
C19 C 0.35432(15) 0.0415(2) 0.4065(2) 0.0342(9) Uani 1 1 d . . .
H19 H 0.3747 0.0193 0.4587 0.041 Uiso 1 1 calc R . .
C20 C 0.35233(19) -0.0124(3) 0.3358(3) 0.0502(12) Uani 1 1 d . . .
H20A H 0.3350 -0.0571 0.3448 0.075 Uiso 1 1 calc R . .
H20B H 0.3866 -0.0245 0.3338 0.075 Uiso 1 1 calc R . .
H20C H 0.3341 0.0100 0.2839 0.075 Uiso 1 1 calc R . .
C21 C 0.37913(17) 0.1128(3) 0.3915(3) 0.0531(13) Uani 1 1 d . . .
H21A H 0.3594 0.1350 0.3406 0.080 Uiso 1 1 calc R . .
H21B H 0.4133 0.1028 0.3872 0.080 Uiso 1 1 calc R . .
H21C H 0.3807 0.1464 0.4372 0.080 Uiso 1 1 calc R . .
C22 C 0.29663(17) -0.0934(2) 0.5587(3) 0.0395(10) Uani 1 1 d . . .
H22 H 0.2661 -0.0737 0.5729 0.047 Uiso 1 1 calc R . .
C23 C 0.3433(2) -0.0773(3) 0.6299(3) 0.0616(14) Uani 1 1 d . . .
H23A H 0.3735 -0.0951 0.6159 0.092 Uiso 1 1 calc R . .
H23B H 0.3398 -0.1020 0.6795 0.092 Uiso 1 1 calc R . .
H23C H 0.3461 -0.0245 0.6396 0.092 Uiso 1 1 calc R . .
C24 C 0.2906(2) -0.1763(3) 0.5460(4) 0.0700(16) Uani 1 1 d . . .
H24A H 0.2622 -0.1862 0.4986 0.105 Uiso 1 1 calc R . .
H24B H 0.2843 -0.1988 0.5948 0.105 Uiso 1 1 calc R . .
H24C H 0.3214 -0.1966 0.5363 0.105 Uiso 1 1 calc R . .
C25 C 0.2216(2) 0.1021(3) 0.2279(3) 0.0544(13) Uani 1 1 d . . .
H25A H 0.2588 0.1036 0.2458 0.065 Uiso 1 1 calc R . .
H25B H 0.2100 0.1299 0.1762 0.065 Uiso 1 1 calc R . .
C26 C 0.2028(3) 0.0246(3) 0.2173(3) 0.0818(19) Uani 1 1 d . . .
H26A H 0.2255 -0.0083 0.2567 0.098 Uiso 1 1 calc R . .
H26B H 0.2003 0.0070 0.1611 0.098 Uiso 1 1 calc R . .
C27 C 0.1514(3) 0.0275(3) 0.2335(3) 0.086(2) Uani 1 1 d . . .
H27A H 0.1472 -0.0132 0.2695 0.103 Uiso 1 1 calc R . .
H27B H 0.1246 0.0243 0.1816 0.103 Uiso 1 1 calc R . .
C28 C 0.14916(17) 0.1005(3) 0.2751(3) 0.0538(13) Uani 1 1 d . . .
H28A H 0.1243 0.1331 0.2390 0.065 Uiso 1 1 calc R . .
H28B H 0.1395 0.0935 0.3268 0.065 Uiso 1 1 calc R . .
C29 C 0.4514(6) 0.8657(9) 0.4860(10) 0.1023(13) Uiso 0.50 1 d PD A 1
C29' C 0.4499(6) 0.8391(9) 0.5111(10) 0.1023(13) Uiso 0.50 1 d PD B 2
C30 C 0.4762(6) 0.7826(9) 0.4838(9) 0.1023(13) Uiso 0.50 1 d PD A 1
C30' C 0.4726(6) 0.7943(9) 0.4474(9) 0.1023(13) Uiso 0.50 1 d PD B 2
C31 C 0.4438(6) 0.7493(9) 0.4077(10) 0.1023(13) Uiso 0.50 1 d PD A 1
C31' C 0.4278(6) 0.7683(10) 0.3814(9) 0.1023(13) Uiso 0.50 1 d PD B 2
C32 C 0.3920(6) 0.7913(10) 0.3938(10) 0.1023(13) Uiso 0.50 1 d PD A 1
C32' C 0.3822(6) 0.7827(9) 0.4159(10) 0.1023(13) Uiso 0.50 1 d PD B 2
C33 C 0.9836(5) 0.0918(9) 0.1788(10) 0.0817(15) Uiso 0.50 1 d PD . 1
C34 C 0.9826(5) 0.0147(9) 0.2031(10) 0.0817(15) Uiso 0.50 1 d PD . 1
C35 C 0.9990(5) 0.0144(9) 0.2969(10) 0.0817(15) Uiso 0.50 1 d PD . 1
C36 C 1.0027(6) 0.0944(9) 0.3192(10) 0.0817(15) Uiso 0.50 1 d PD . 1
C37 C 0.0213(13) 0.4630(17) 0.3121(18) 0.209(6) Uiso 0.50 1 d PD . 1
C38 C 0.0221(10) 0.5325(16) 0.2674(19) 0.209(6) Uiso 0.50 1 d PD . 1
C39 C -0.0012(13) 0.5248(18) 0.1805(17) 0.209(6) Uiso 0.50 1 d PD . 1
C40 C -0.0078(13) 0.4500(17) 0.1536(16) 0.209(6) Uiso 0.50 1 d PD . 1
C41 C -0.0117(8) 0.7874(12) 0.2980(12) 0.139(3) Uiso 0.50 1 d PD . 1
C42 C -0.0476(8) 0.7459(12) 0.2269(12) 0.139(3) Uiso 0.50 1 d PD . 1
C43 C -0.0114(8) 0.6995(11) 0.2007(11) 0.139(3) Uiso 0.50 1 d PD . 1
C44 C 0.0388(8) 0.7333(10) 0.2294(12) 0.139(3) Uiso 0.50 1 d PD . 1

loop_
_atom_site_aniso_label
_atom_site_aniso_U_11
_atom_site_aniso_U_22
_atom_site_aniso_U_33
_atom_site_aniso_U_23
_atom_site_aniso_U_13
_atom_site_aniso_U_12
Y1 0.02417(19) 0.0176(2) 0.02420(19) -0.00146(14) 0.00880(13) -0.00357(15)
O1 0.0439(16) 0.0360(16) 0.0308(14) -0.0075(12) 0.0054(12) -0.0043(14)
N1 0.0253(15) 0.0189(16) 0.0318(16) -0.0018(13) 0.0109(13) -0.0018(13)
N2 0.0229(15) 0.0216(16) 0.0265(15) 0.0018(12) 0.0054(12) -0.0045(13)
N3 0.0267(15) 0.0197(16) 0.0285(16) 0.0011(12) 0.0119(13) -0.0011(13)
N4 0.0284(16) 0.0184(16) 0.0381(17) -0.0005(13) 0.0153(14) -0.0010(14)
N5 0.0288(16) 0.0235(17) 0.0328(16) -0.0015(13) 0.0148(13) -0.0013(14)
N6 0.0380(19) 0.0261(18) 0.0404(19) 0.0055(14) 0.0204(16) 0.0075(16)
C1 0.0188(17) 0.0198(19) 0.0283(19) -0.0006(14) 0.0090(14) 0.0008(15)
C2 0.033(2) 0.0176(19) 0.0288(19) -0.0048(15) 0.0116(16) 0.0004(16)
C3 0.0241(18) 0.024(2) 0.0241(18) -0.0002(15) 0.0049(14) -0.0056(16)
C4 0.0242(19) 0.031(2) 0.036(2) -0.0043(17) 0.0080(16) -0.0021(17)
C5 0.0235(19) 0.043(3) 0.041(2) -0.0038(19) 0.0138(17) -0.0065(18)
C6 0.0249(19) 0.035(2) 0.046(2) 0.0025(19) 0.0089(17) -0.0113(18)
C7 0.0280(19) 0.026(2) 0.034(2) 0.0043(16) 0.0042(16) -0.0082(17)
C8 0.038(2) 0.028(2) 0.055(3) 0.0035(19) 0.009(2) -0.0138(19)
C9 0.047(3) 0.021(2) 0.055(3) -0.0042(19) 0.009(2) -0.006(2)
C10 0.040(2) 0.026(2) 0.041(2) -0.0041(17) 0.0115(19) -0.0032(19)
C11 0.0299(19) 0.0185(19) 0.0248(18) 0.0016(14) 0.0066(15) -0.0023(16)
C12 0.0247(18) 0.023(2) 0.0254(18) 0.0024(15) 0.0040(14) -0.0048(16)
C13 0.0260(18) 0.026(2) 0.0280(18) 0.0018(15) 0.0055(15) 0.0032(16)
C14 0.028(2) 0.050(3) 0.051(3) 0.004(2) -0.0016(19) -0.001(2)
C15 0.055(3) 0.035(2) 0.039(2) 0.0097(19) -0.001(2) 0.007(2)
C16 0.040(2) 0.023(2) 0.0270(19) 0.0016(15) 0.0117(16) -0.0050(18)
C17 0.050(3) 0.064(3) 0.037(2) 0.009(2) 0.022(2) -0.007(2)
C18 0.043(2) 0.054(3) 0.035(2) 0.013(2) 0.0097(19) 0.000(2)
C19 0.033(2) 0.031(2) 0.044(2) 0.0028(18) 0.0203(18) 0.0052(18)
C20 0.067(3) 0.037(3) 0.059(3) -0.001(2) 0.040(2) 0.011(2)
C21 0.041(2) 0.045(3) 0.086(4) -0.003(2) 0.038(3) -0.003(2)
C22 0.049(2) 0.030(2) 0.044(2) 0.0112(19) 0.020(2) 0.008(2)
C23 0.089(4) 0.049(3) 0.044(3) 0.005(2) 0.012(3) 0.000(3)
C24 0.096(4) 0.031(3) 0.076(4) 0.018(2) 0.009(3) -0.007(3)
C25 0.076(3) 0.054(3) 0.035(2) -0.011(2) 0.017(2) 0.005(3)
C26 0.123(6) 0.054(4) 0.057(3) -0.027(3) 0.004(3) 0.005(4)
C27 0.124(6) 0.066(4) 0.054(3) -0.015(3) 0.000(3) -0.043(4)
C28 0.046(3) 0.058(3) 0.047(3) 0.001(2) -0.007(2) -0.014(2)

loop_
_atom_type_symbol
_atom_type_description
_atom_type_scat_dispersion_real
_atom_type_scat_dispersion_imag
_atom_type_scat_source
C C 0.0033 0.0016 'International Tables Vol C Tables 4.2.6.8 and 6.1.1.4'
H H 0.0000 0.0000 'International Tables Vol C Tables 4.2.6.8 and 6.1.1.4'
O O 0.0106 0.0060 'International Tables Vol C Tables 4.2.6.8 and 6.1.1.4'
Y Y -2.7962 3.5667 'International Tables Vol C Tables 4.2.6.8 and 6.1.1.4'
N N 0.0061 0.0033 'International Tables Vol C Tables 4.2.6.8 and 6.1.1.4'

loop_
_geom_angle_atom_site_label_1
_geom_angle_atom_site_label_2
_geom_angle_atom_site_label_3
_geom_angle
_geom_angle_site_symmetry_1
_geom_angle_site_symmetry_3
N2 Y1 N4 116.28(10) 7_556 .
N2 Y1 N1 100.50(10) 7_556 .
N4 Y1 N1 71.29(10) . .
N2 Y1 O1 152.02(10) 7_556 .
N4 Y1 O1 89.39(10) . .
N1 Y1 O1 98.19(10) . .
N2 Y1 N5 98.18(10) 7_556 .
N4 Y1 N5 56.09(9) . .
N1 Y1 N5 127.13(10) . .
O1 Y1 N5 86.77(10) . .
N2 Y1 N3 56.69(9) 7_556 7_556
N4 Y1 N3 152.74(10) . 7_556
N1 Y1 N3 133.95(10) . 7_556
O1 Y1 N3 95.42(9) . 7_556
N5 Y1 N3 97.31(10) . 7_556
N2 Y1 N2 72.89(10) 7_556 .
N4 Y1 N2 124.16(9) . .
N1 Y1 N2 53.20(9) . .
O1 Y1 N2 102.80(9) . .
N5 Y1 N2 170.38(9) . .
N3 Y1 N2 80.92(9) 7_556 .
N2 Y1 C1 29.38(10) 7_556 7_556
N4 Y1 C1 143.38(10) . 7_556
N1 Y1 C1 115.58(9) . 7_556
O1 Y1 C1 122.74(10) . 7_556
N5 Y1 C1 104.57(10) . 7_556
N3 Y1 C1 28.38(9) 7_556 7_556
N2 Y1 C1 69.49(9) . 7_556
N2 Y1 C1 76.20(10) 7_556 .
N4 Y1 C1 96.67(10) . .
N1 Y1 C1 29.30(10) . .
O1 Y1 C1 113.61(10) . .
N5 Y1 C1 146.96(10) . .
N3 Y1 C1 105.79(9) 7_556 .
N2 Y1 C1 28.62(9) . .
C1 Y1 C1 86.51(9) 7_556 .
N2 Y1 C2 105.83(10) 7_556 .
N4 Y1 C2 28.71(10) . .
N1 Y1 C2 99.33(10) . .
O1 Y1 C2 91.38(10) . .
N5 Y1 C2 27.81(9) . .
N3 Y1 C2 124.13(10) 7_556 .
N2 Y1 C2 150.24(9) . .
C1 Y1 C2 123.86(10) 7_556 .
C1 Y1 C2 121.62(10) . .
C25 O1 C28 105.8(3) . .
C25 O1 Y1 124.4(3) . .
C28 O1 Y1 120.0(2) . .
C32 O2 C29 104.5(14) . .
C29' O2' C32' 106.6(14) . .
O3 O3 C36 80.4(10) 2_755 2_755
O3 O3 C33 72.1(9) 2_755 2_755
C36 O3 C33 112.7(9) 2_755 2_755
O3 O3 C33 66.8(9) 2_755 .
C36 O3 C33 13.6(10) 2_755 .
C33 O3 C33 106.1(13) 2_755 .
O3 O3 C36 58.1(9) 2_755 .
C36 O3 C36 108.1(14) 2_755 .
C33 O3 C36 14.0(9) 2_755 .
C33 O3 C36 99.0(8) . .
O4 O4 C37 74.0(17) 2 2
O4 O4 C40 104(3) 2 .
C37 O4 C40 33.0(19) 2 .
O4 O4 C37 58.7(18) 2 .
C37 O4 C37 93(3) 2 .
C40 O4 C37 121(2) . .
C41 O5 C42 84.1(15) 2 2
C41 O5 C44 55.2(14) 2 .
C42 O5 C44 29.7(11) 2 .
C41 O5 C41 94(2) 2 .
C42 O5 C41 86.6(17) 2 .
C44 O5 C41 95.3(14) . .
C41 O5 O5 69.6(16) 2 2
C42 O5 O5 111.0(12) 2 2
C44 O5 O5 102.3(11) . 2
C41 O5 O5 37.5(9) . 2
C1 N1 C3 125.2(3) . .
C1 N1 Y1 94.97(19) . .
C3 N1 Y1 138.7(2) . .
C1 N2 C13 120.8(3) . .
C1 N2 Y1 96.0(2) . 7_556
C13 N2 Y1 139.4(2) . 7_556
C1 N2 Y1 77.21(19) . .
C13 N2 Y1 97.88(19) . .
Y1 N2 Y1 107.11(10) 7_556 .
C1 N3 C16 121.7(3) . .
C1 N3 Y1 89.51(19) . 7_556
C16 N3 Y1 139.7(2) . 7_556
C2 N4 C11 124.6(3) . .
C2 N4 Y1 96.4(2) . .
C11 N4 Y1 133.6(2) . .
C2 N5 C19 119.5(3) . .
C2 N5 Y1 93.1(2) . .
C19 N5 Y1 142.3(2) . .
C2 N6 C22 125.4(3) . .
C2 N6 H6 116(3) . .
C22 N6 H6 112(3) . .
N3 C1 N2 113.6(3) . .
N3 C1 N1 130.3(3) . .
N2 C1 N1 114.3(3) . .
N3 C1 Y1 62.11(18) . 7_556
N2 C1 Y1 54.58(17) . 7_556
N1 C1 Y1 148.6(2) . 7_556
N3 C1 Y1 129.4(2) . .
N2 C1 Y1 74.17(18) . .
N1 C1 Y1 55.72(16) . .
Y1 C1 Y1 93.49(9) 7_556 .
N5 C2 N4 112.7(3) . .
N5 C2 N6 123.5(3) . .
N4 C2 N6 123.7(3) . .
N5 C2 Y1 59.06(18) . .
N4 C2 Y1 54.85(18) . .
N6 C2 Y1 166.7(3) . .
N1 C3 C4 120.3(3) . .
N1 C3 C12 120.4(3) . .
C4 C3 C12 118.7(3) . .
C3 C4 C5 122.2(4) . .
C3 C4 H4 118.9 . .
C5 C4 H4 118.9 . .
C6 C5 C4 120.5(3) . .
C6 C5 H5 119.7 . .
C4 C5 H5 119.7 . .
C5 C6 C7 120.4(3) . .
C5 C6 H6A 119.8 . .
C7 C6 H6A 119.8 . .
C6 C7 C8 119.6(3) . .
C6 C7 C12 120.4(3) . .
C8 C7 C12 119.9(3) . .
C9 C8 C7 120.9(4) . .
C9 C8 H8 119.6 . .
C7 C8 H8 119.6 . .
C8 C9 C10 119.7(4) . .
C8 C9 H9 120.1 . .
C10 C9 H9 120.1 . .
C11 C10 C9 123.1(4) . .
C11 C10 H10 118.5 . .
C9 C10 H10 118.5 . .
C10 C11 N4 122.6(3) . .
C10 C11 C12 118.0(3) . .
N4 C11 C12 119.4(3) . .
C7 C12 C3 117.6(3) . .
C7 C12 C11 117.8(3) . .
C3 C12 C11 124.6(3) . .
N2 C13 C15 106.4(3) . .
N2 C13 C14 114.9(3) . .
C15 C13 C14 109.5(3) . .
N2 C13 H13 108.6 . .
C15 C13 H13 108.6 . .
C14 C13 H13 108.6 . .
C13 C14 H14A 109.5 . .
C13 C14 H14B 109.5 . .
H14A C14 H14B 109.5 . .
C13 C14 H14C 109.5 . .
H14A C14 H14C 109.5 . .
H14B C14 H14C 109.5 . .
C13 C15 H15A 109.5 . .
C13 C15 H15B 109.5 . .
H15A C15 H15B 109.5 . .
C13 C15 H15C 109.5 . .
H15A C15 H15C 109.5 . .
H15B C15 H15C 109.5 . .
N3 C16 C18 111.4(3) . .
N3 C16 C17 110.6(3) . .
C18 C16 C17 107.1(3) . .
N3 C16 H16 109.2 . .
C18 C16 H16 109.2 . .
C17 C16 H16 109.2 . .
C16 C17 H17A 109.5 . .
C16 C17 H17B 109.5 . .
H17A C17 H17B 109.5 . .
C16 C17 H17C 109.5 . .
H17A C17 H17C 109.5 . .
H17B C17 H17C 109.5 . .
C16 C18 H18A 109.5 . .
C16 C18 H18B 109.5 . .
H18A C18 H18B 109.5 . .
C16 C18 H18C 109.5 . .
H18A C18 H18C 109.5 . .
H18B C18 H18C 109.5 . .
N5 C19 C21 109.5(3) . .
N5 C19 C20 110.6(3) . .
C21 C19 C20 110.2(3) . .
N5 C19 H19 108.9 . .
C21 C19 H19 108.9 . .
C20 C19 H19 108.9 . .
C19 C20 H20A 109.5 . .
C19 C20 H20B 109.5 . .
H20A C20 H20B 109.5 . .
C19 C20 H20C 109.5 . .
H20A C20 H20C 109.5 . .
H20B C20 H20C 109.5 . .
C19 C21 H21A 109.5 . .
C19 C21 H21B 109.5 . .
H21A C21 H21B 109.5 . .
C19 C21 H21C 109.5 . .
H21A C21 H21C 109.5 . .
H21B C21 H21C 109.5 . .
N6 C22 C24 110.5(4) . .
N6 C22 C23 110.0(4) . .
C24 C22 C23 109.7(4) . .
N6 C22 H22 108.9 . .
C24 C22 H22 108.9 . .
C23 C22 H22 108.9 . .
C22 C23 H23A 109.5 . .
C22 C23 H23B 109.5 . .
H23A C23 H23B 109.5 . .
C22 C23 H23C 109.5 . .
H23A C23 H23C 109.5 . .
H23B C23 H23C 109.5 . .
C22 C24 H24A 109.5 . .
C22 C24 H24B 109.5 . .
H24A C24 H24B 109.5 . .
C22 C24 H24C 109.5 . .
H24A C24 H24C 109.5 . .
H24B C24 H24C 109.5 . .
O1 C25 C26 104.0(4) . .
O1 C25 H25A 111.0 . .
C26 C25 H25A 111.0 . .
O1 C25 H25B 111.0 . .
C26 C25 H25B 111.0 . .
H25A C25 H25B 109.0 . .
C25 C26 C27 104.7(5) . .
C25 C26 H26A 110.8 . .
C27 C26 H26A 110.8 . .
C25 C26 H26B 110.8 . .
C27 C26 H26B 110.8 . .
H26A C26 H26B 108.9 . .
C26 C27 C28 105.7(5) . .
C26 C27 H27A 110.6 . .
C28 C27 H27A 110.6 . .
C26 C27 H27B 110.6 . .
C28 C27 H27B 110.6 . .
H27A C27 H27B 108.7 . .
O1 C28 C27 106.1(4) . .
O1 C28 H28A 110.5 . .
C27 C28 H28A 110.5 . .
O1 C28 H28B 110.5 . .
C27 C28 H28B 110.5 . .
H28A C28 H28B 108.7 . .
O2 C29 C30 95.1(12) . .
O2' C29' C30' 99.8(13) . .
C31 C30 C29 103.7(12) . .
C31' C30' C29' 105.9(13) . .
C30 C31 C32 103.9(13) . .
C30' C31' C32' 104.7(13) . .
O2 C32 C31 105.7(14) . .
O2' C32' C31' 98.8(13) . .
C36 C33 O3 97(4) 2_755 2_755
C36 C33 C34 101(5) 2_755 .
O3 C33 C34 103.2(13) 2_755 .
C36 C33 O3 56(4) 2_755 .
O3 C33 O3 41.1(7) 2_755 .
C34 C33 O3 107.2(13) . .
C36 C33 C35 82(5) 2_755 2_755
O3 C33 C35 108.2(13) 2_755 2_755
C34 C33 C35 19.5(8) . 2_755
O3 C33 C35 98.2(11) . 2_755
C35 C34 C33 85(3) 2_755 .
C35 C34 C35 89(4) 2_755 .
C33 C34 C35 105.7(16) . .
C35 C34 C36 72(3) 2_755 2_755
C33 C34 C36 13.4(9) . 2_755
C35 C34 C36 103.1(14) . 2_755
C35 C34 C34 71(3) 2_755 2_755
C33 C34 C34 102.9(9) . 2_755
C35 C34 C34 18.2(8) . 2_755
C36 C34 C34 96.3(9) 2_755 2_755
C34 C35 C36 89(3) 2_755 .
C34 C35 C33 75(3) 2_755 2_755
C36 C35 C33 14.2(9) . 2_755
C34 C35 C34 91(4) 2_755 .
C36 C35 C34 103.7(15) . .
C33 C35 C34 105.2(15) 2_755 .
C34 C35 C35 73(3) 2_755 2_755
C36 C35 C35 103.3(8) . 2_755
C33 C35 C35 100.2(9) 2_755 2_755
C34 C35 C35 18.4(8) . 2_755
C33 C36 O3 110(4) 2_755 2_755
C33 C36 C35 84(5) 2_755 .
O3 C36 C35 106.7(14) 2_755 .
C33 C36 O3 69(4) 2_755 .
O3 C36 O3 41.5(7) 2_755 .
C35 C36 O3 103.8(12) . .
C33 C36 C34 65(5) 2_755 2_755
O3 C36 C34 109.8(13) 2_755 2_755
C35 C36 C34 18.6(8) . 2_755
O3 C36 C34 94.0(11) . 2_755
C40 C37 C39 84(4) 2 2
C40 C37 O4 79(3) 2 2
C39 C37 O4 107(3) 2 2
C40 C37 C38 134(5) 2 .
C39 C37 C38 50(2) 2 .
O4 C37 C38 110(3) 2 .
C40 C37 O4 121(4) 2 .
C39 C37 O4 127(3) 2 .
O4 C37 O4 47.3(17) 2 .
C38 C37 O4 91(2) . .
C40 C37 C38 112(4) 2 2
C39 C37 C38 46.2(14) 2 2
O4 C37 C38 77(2) 2 2
C38 C37 C38 36.7(19) . 2
O4 C37 C38 81(2) . 2
C39 C38 C38 75(3) 2 2
C39 C38 C39 125(3) 2 .
C38 C38 C39 52(2) 2 .
C39 C38 C37 56(3) 2 .
C38 C38 C37 96(3) 2 .
C39 C38 C37 112(3) . .
C39 C38 C37 96(3) 2 2
C38 C38 C37 47.4(15) 2 2
C39 C38 C37 39.6(17) . 2
C37 C38 C37 73(2) . 2
C38 C39 C37 74(2) 2 2
C38 C39 C40 108(3) 2 .
C37 C39 C40 34(2) 2 .
C38 C39 C38 53(3) 2 .
C37 C39 C38 94(2) 2 .
C40 C39 C38 114(3) . .
C37 C40 C39 62(3) 2 .
C37 C40 O4 69(3) 2 .
C39 C40 O4 96(2) . .
O5 C41 C44 83.8(16) 2 2
O5 C41 O5 72.9(18) 2 .
C44 C41 O5 118.6(18) 2 .
O5 C41 C42 55.7(14) 2 .
C44 C41 C42 28.9(11) 2 .
O5 C41 C42 99.7(16) . .
O5 C41 C43 119(2) 2 2
C44 C41 C43 56.7(12) 2 2
O5 C41 C43 86.8(14) . 2
C42 C41 C43 73.2(14) . 2
O5 C41 C41 54.1(15) 2 2
C44 C41 C41 89.2(15) 2 2
O5 C41 C41 31.8(9) . 2
C42 C41 C41 67.9(14) . 2
C43 C41 C41 78.8(9) 2 2
O5 C41 C42 101(2) 2 2
C44 C41 C42 93.7(17) 2 2
O5 C41 C42 41.1(9) . 2
C42 C41 C42 92.4(16) . 2
C43 C41 C42 46.6(9) 2 2
C41 C41 C42 47.3(8) 2 2
C44 C42 O5 93(2) 2 2
C44 C42 C43 93(3) 2 .
O5 C42 C43 109.9(17) 2 .
C44 C42 C41 54(2) 2 .
O5 C42 C41 40.3(10) 2 .
C43 C42 C41 99.9(16) . .
C44 C42 C41 105(3) 2 2
O5 C42 C41 52.3(12) 2 2
C43 C42 C41 58.8(12) . 2
C41 C42 C41 64.8(15) . 2
C44 C42 C43 41(2) 2 2
O5 C42 C43 92.4(14) 2 2
C43 C42 C43 54.4(14) . 2
C41 C42 C43 57.8(13) . 2
C41 C42 C43 72.4(13) 2 2
C42 C43 C44 108.2(16) . .
C42 C43 C43 78.3(14) . 2
C44 C43 C43 65.6(15) . 2
C42 C43 C44 26.6(11) . 2
C44 C43 C44 99.8(17) . 2
C43 C43 C44 53.0(10) 2 2
C42 C43 C41 74.6(14) . 2
C44 C43 C41 45.2(11) . 2
C43 C43 C41 86.9(10) 2 2
C44 C43 C41 83.1(13) 2 2
C42 C43 C42 94.5(16) . 2
C44 C43 C42 19.7(10) . 2
C43 C43 C42 47.3(8) 2 2
C44 C43 C42 81.5(12) 2 2
C41 C43 C42 49.1(8) 2 2
C42 C44 C41 97(2) 2 2
C42 C44 C43 119(3) 2 .
C41 C44 C43 78.1(18) 2 .
C42 C44 O5 57(2) 2 .
C41 C44 O5 41.0(11) 2 .
C43 C44 O5 105.4(16) . .
C42 C44 C43 61(2) 2 2
C41 C44 C43 102.5(19) 2 2
C43 C44 C43 61.5(16) . 2
O5 C44 C43 89.3(13) . 2

loop_
_geom_bond_atom_site_label_1
_geom_bond_atom_site_label_2
_geom_bond_distance
_geom_bond_site_symmetry_2
Y1 N2 2.291(3) 7_556
Y1 N4 2.326(3) .
Y1 N1 2.329(3) .
Y1 O1 2.393(3) .
Y1 N5 2.428(3) .
Y1 N3 2.471(3) 7_556
Y1 N2 2.770(3) .
Y1 C1 2.796(3) 7_556
Y1 C1 2.808(3) .
Y1 C2 2.827(4) .
O1 C25 1.450(5) .
O1 C28 1.452(5) .
O2 C32 1.478(16) .
O2 C29 1.493(16) .
O2' C29' 1.433(16) .
O2' C32' 1.479(16) .
O3 O3 1.019(14) 2_755
O3 C36 1.306(17) 2_755
O3 C33 1.425(17) 2_755
O3 C33 1.475(14) .
O3 C36 1.517(15) .
O4 O4 1.17(3) 2
O4 C37 1.36(3) 2
O4 C40 1.434(18) .
O4 C37 1.533(17) .
O5 C41 0.99(2) 2
O5 C42 1.27(2) 2
O5 C44 1.503(16) .
O5 C41 1.527(15) .
O5 O5 1.56(3) 2
N1 C1 1.380(4) .
N1 C3 1.383(4) .
N2 C1 1.379(4) .
N2 C13 1.479(4) .
N2 Y1 2.291(3) 7_556
N3 C1 1.329(4) .
N3 C16 1.473(4) .
N3 Y1 2.471(3) 7_556
N4 C2 1.366(4) .
N4 C11 1.393(4) .
N5 C2 1.321(4) .
N5 C19 1.471(4) .
N6 C2 1.372(5) .
N6 C22 1.468(5) .
N6 H6 0.854(10) .
C1 Y1 2.796(3) 7_556
C3 C4 1.392(5) .
C3 C12 1.445(5) .
C4 C5 1.395(5) .
C4 H4 0.9400 .
C5 C6 1.356(6) .
C5 H5 0.9400 .
C6 C7 1.414(5) .
C6 H6A 0.9400 .
C7 C8 1.417(6) .
C7 C12 1.437(5) .
C8 C9 1.359(6) .
C8 H8 0.9400 .
C9 C10 1.397(6) .
C9 H9 0.9400 .
C10 C11 1.382(5) .
C10 H10 0.9400 .
C11 C12 1.454(5) .
C13 C15 1.520(6) .
C13 C14 1.526(5) .
C13 H13 0.9900 .
C14 H14A 0.9700 .
C14 H14B 0.9700 .
C14 H14C 0.9700 .
C15 H15A 0.9700 .
C15 H15B 0.9700 .
C15 H15C 0.9700 .
C16 C18 1.524(6) .
C16 C17 1.529(5) .
C16 H16 0.9900 .
C17 H17A 0.9700 .
C17 H17B 0.9700 .
C17 H17C 0.9700 .
C18 H18A 0.9700 .
C18 H18B 0.9700 .
C18 H18C 0.9700 .
C19 C21 1.511(6) .
C19 C20 1.528(6) .
C19 H19 0.9900 .
C20 H20A 0.9700 .
C20 H20B 0.9700 .
C20 H20C 0.9700 .
C21 H21A 0.9700 .
C21 H21B 0.9700 .
C21 H21C 0.9700 .
C22 C24 1.520(6) .
C22 C23 1.526(7) .
C22 H22 0.9900 .
C23 H23A 0.9700 .
C23 H23B 0.9700 .
C23 H23C 0.9700 .
C24 H24A 0.9700 .
C24 H24B 0.9700 .
C24 H24C 0.9700 .
C25 C26 1.492(7) .
C25 H25A 0.9800 .
C25 H25B 0.9800 .
C26 C27 1.498(9) .
C26 H26A 0.9800 .
C26 H26B 0.9800 .
C27 C28 1.504(8) .
C27 H27A 0.9800 .
C27 H27B 0.9800 .
C28 H28A 0.9800 .
C28 H28B 0.9800 .
C29 C30 1.655(16) .
C29' C30' 1.589(16) .
C30 C31 1.477(16) .
C30' C31' 1.491(16) .
C31 C32 1.567(16) .
C31' C32' 1.527(16) .
C33 C36 0.37(2) 2_755
C33 O3 1.425(17) 2_755
C33 C34 1.457(15) .
C33 C35 1.50(3) 2_755
C34 C35 0.50(2) 2_755
C34 C35 1.519(11) .
C34 C36 1.57(3) 2_755
C34 C34 1.61(3) 2_755
C35 C34 0.50(2) 2_755
C35 C36 1.496(15) .
C35 C33 1.50(3) 2_755
C35 C35 1.59(3) 2_755
C36 C33 0.37(2) 2_755
C36 O3 1.306(17) 2_755
C36 C34 1.57(3) 2_755
C37 C40 0.80(4) 2
C37 C39 1.27(4) 2
C37 O4 1.36(3) 2
C37 C38 1.468(19) .
C37 C38 1.98(4) 2
C38 C39 1.17(4) 2
C38 C38 1.19(5) 2
C38 C39 1.435(19) .
C38 C37 1.98(4) 2
C39 C38 1.17(4) 2
C39 C37 1.27(4) 2
C39 C40 1.427(19) .
C40 C37 0.80(4) 2
C41 O5 0.99(2) 2
C41 C44 1.24(3) 2
C41 C42 1.527(17) .
C41 C43 1.71(3) 2
C41 C41 1.88(4) 2
C41 C42 1.93(3) 2
C42 C44 0.75(3) 2
C42 O5 1.27(2) 2
C42 C43 1.452(17) .
C42 C41 1.93(3) 2
C42 C43 1.93(3) 2
C43 C44 1.460(17) .
C43 C43 1.61(4) 2
C43 C44 1.66(3) 2
C43 C41 1.71(3) 2
C43 C42 1.93(3) 2
C44 C42 0.75(3) 2
C44 C41 1.24(3) 2
C44 C43 1.66(3) 2

loop_
_geom_torsion_atom_site_label_1
_geom_torsion_atom_site_label_2
_geom_torsion_atom_site_label_3
_geom_torsion_atom_site_label_4
_geom_torsion
_geom_torsion_site_symmetry_1
_geom_torsion_site_symmetry_4
N2 Y1 O1 C25 71.5(4) 7_556 .
N4 Y1 O1 C25 -86.0(3) . .
N1 Y1 O1 C25 -157.0(3) . .
N5 Y1 O1 C25 -29.9(3) . .
N3 Y1 O1 C25 67.1(3) 7_556 .
N2 Y1 O1 C25 149.0(3) . .
C1 Y1 O1 C25 75.3(3) 7_556 .
C1 Y1 O1 C25 177.0(3) . .
C2 Y1 O1 C25 -57.3(3) . .
N2 Y1 O1 C28 -147.7(3) 7_556 .
N4 Y1 O1 C28 54.8(3) . .
N1 Y1 O1 C28 -16.1(3) . .
N5 Y1 O1 C28 110.9(3) . .
N3 Y1 O1 C28 -152.0(3) 7_556 .
N2 Y1 O1 C28 -70.1(3) . .
C1 Y1 O1 C28 -143.8(3) 7_556 .
C1 Y1 O1 C28 -42.2(3) . .
C2 Y1 O1 C28 83.5(3) . .
N2 Y1 N1 C1 34.3(2) 7_556 .
N4 Y1 N1 C1 148.7(2) . .
O1 Y1 N1 C1 -124.8(2) . .
N5 Y1 N1 C1 143.07(19) . .
N3 Y1 N1 C1 -19.0(3) 7_556 .
N2 Y1 N1 C1 -24.89(18) . .
C1 Y1 N1 C1 7.6(3) 7_556 .
C2 Y1 N1 C1 142.4(2) . .
N2 Y1 N1 C3 -133.5(3) 7_556 .
N4 Y1 N1 C3 -19.1(3) . .
O1 Y1 N1 C3 67.4(4) . .
N5 Y1 N1 C3 -24.7(4) . .
N3 Y1 N1 C3 173.2(3) 7_556 .
N2 Y1 N1 C3 167.3(4) . .
C1 Y1 N1 C3 -160.1(3) 7_556 .
C1 Y1 N1 C3 -167.8(5) . .
C2 Y1 N1 C3 -25.3(4) . .
N2 Y1 N2 C1 -92.5(2) 7_556 .
N4 Y1 N2 C1 18.1(2) . .
N1 Y1 N2 C1 25.47(18) . .
O1 Y1 N2 C1 116.18(19) . .
N5 Y1 N2 C1 -70.2(6) . .
N3 Y1 N2 C1 -150.3(2) 7_556 .
C1 Y1 N2 C1 -123.34(17) 7_556 .
C2 Y1 N2 C1 -0.4(3) . .
N2 Y1 N2 C13 147.6(2) 7_556 .
N4 Y1 N2 C13 -101.9(2) . .
N1 Y1 N2 C13 -94.5(2) . .
O1 Y1 N2 C13 -3.8(2) . .
N5 Y1 N2 C13 169.9(5) . .
N3 Y1 N2 C13 89.78(19) 7_556 .
C1 Y1 N2 C13 116.7(2) 7_556 .
C1 Y1 N2 C13 -119.9(3) . .
C2 Y1 N2 C13 -120.3(2) . .
N2 Y1 N2 Y1 0.0 7_556 7_556
N4 Y1 N2 Y1 110.54(12) . 7_556
N1 Y1 N2 Y1 117.93(15) . 7_556
O1 Y1 N2 Y1 -151.35(10) . 7_556
N5 Y1 N2 Y1 22.3(6) . 7_556
N3 Y1 N2 Y1 -57.81(11) 7_556 7_556
C1 Y1 N2 Y1 -30.87(10) 7_556 7_556
C1 Y1 N2 Y1 92.5(2) . 7_556
C2 Y1 N2 Y1 92.1(2) . 7_556
N2 Y1 N4 C2 -74.4(2) 7_556 .
N1 Y1 N4 C2 -167.2(2) . .
O1 Y1 N4 C2 94.0(2) . .
N5 Y1 N4 C2 7.47(19) . .
N3 Y1 N4 C2 -6.7(3) 7_556 .
N2 Y1 N4 C2 -160.92(18) . .
C1 Y1 N4 C2 -59.2(3) 7_556 .
C1 Y1 N4 C2 -152.3(2) . .
N2 Y1 N4 C11 131.8(3) 7_556 .
N1 Y1 N4 C11 39.0(3) . .
O1 Y1 N4 C11 -59.8(3) . .
N5 Y1 N4 C11 -146.3(3) . .
N3 Y1 N4 C11 -160.5(3) 7_556 .
N2 Y1 N4 C11 45.3(3) . .
C1 Y1 N4 C11 147.0(3) 7_556 .
C1 Y1 N4 C11 53.9(3) . .
C2 Y1 N4 C11 -153.8(4) . .
N2 Y1 N5 C2 108.6(2) 7_556 .
N4 Y1 N5 C2 -7.7(2) . .
N1 Y1 N5 C2 -1.3(3) . .
O1 Y1 N5 C2 -99.1(2) . .
N3 Y1 N5 C2 165.8(2) 7_556 .
N2 Y1 N5 C2 87.1(6) . .
C1 Y1 N5 C2 137.8(2) 7_556 .
C1 Y1 N5 C2 31.3(3) . .
N2 Y1 N5 C19 -43.0(4) 7_556 .
N4 Y1 N5 C19 -159.2(4) . .
N1 Y1 N5 C19 -152.8(4) . .
O1 Y1 N5 C19 109.4(4) . .
N3 Y1 N5 C19 14.3(4) 7_556 .
N2 Y1 N5 C19 -64.4(7) . .
C1 Y1 N5 C19 -13.7(4) 7_556 .
C1 Y1 N5 C19 -120.2(4) . .
C2 Y1 N5 C19 -151.5(5) . .
C16 N3 C1 N2 -171.7(3) . .
Y1 N3 C1 N2 -18.7(3) 7_556 .
C16 N3 C1 N1 -8.3(5) . .
Y1 N3 C1 N1 144.8(3) 7_556 .
C16 N3 C1 Y1 -153.0(3) . 7_556
C16 N3 C1 Y1 -83.2(4) . .
Y1 N3 C1 Y1 69.8(3) 7_556 .
C13 N2 C1 N3 -141.8(3) . .
Y1 N2 C1 N3 20.3(3) 7_556 .
Y1 N2 C1 N3 126.6(3) . .
C13 N2 C1 N1 52.0(4) . .
Y1 N2 C1 N1 -145.9(2) 7_556 .
Y1 N2 C1 N1 -39.6(2) . .
C13 N2 C1 Y1 -162.1(3) . 7_556
Y1 N2 C1 Y1 106.22(10) . 7_556
C13 N2 C1 Y1 91.6(3) . .
Y1 N2 C1 Y1 -106.22(10) 7_556 .
C3 N1 C1 N3 54.8(5) . .
Y1 N1 C1 N3 -115.4(3) . .
C3 N1 C1 N2 -141.9(3) . .
Y1 N1 C1 N2 48.0(3) . .
C3 N1 C1 Y1 156.9(3) . 7_556
Y1 N1 C1 Y1 -13.3(5) . 7_556
C3 N1 C1 Y1 170.2(4) . .
N2 Y1 C1 N3 -28.3(3) 7_556 .
N4 Y1 C1 N3 87.2(3) . .
N1 Y1 C1 N3 116.9(4) . .
O1 Y1 C1 N3 179.4(3) . .
N5 Y1 C1 N3 55.4(4) . .
N3 Y1 C1 N3 -77.2(3) 7_556 .
N2 Y1 C1 N3 -107.8(4) . .
C1 Y1 C1 N3 -56.2(3) 7_556 .
C2 Y1 C1 N3 72.0(3) . .
N2 Y1 C1 N2 79.5(2) 7_556 .
N4 Y1 C1 N2 -165.02(18) . .
N1 Y1 C1 N2 -135.3(3) . .
O1 Y1 C1 N2 -72.8(2) . .
N5 Y1 C1 N2 163.24(18) . .
N3 Y1 C1 N2 30.6(2) 7_556 .
C1 Y1 C1 N2 51.62(16) 7_556 .
C2 Y1 C1 N2 179.79(17) . .
N2 Y1 C1 N1 -145.2(2) 7_556 .
N4 Y1 C1 N1 -29.7(2) . .
O1 Y1 C1 N1 62.5(2) . .
N5 Y1 C1 N1 -61.5(3) . .
N3 Y1 C1 N1 165.87(19) 7_556 .
N2 Y1 C1 N1 135.3(3) . .
C1 Y1 C1 N1 -173.1(2) 7_556 .
C2 Y1 C1 N1 -44.9(2) . .
N2 Y1 C1 Y1 27.87(9) 7_556 7_556
N4 Y1 C1 Y1 143.36(10) . 7_556
N1 Y1 C1 Y1 173.1(2) . 7_556
O1 Y1 C1 Y1 -124.38(10) . 7_556
N5 Y1 C1 Y1 111.61(17) . 7_556
N3 Y1 C1 Y1 -21.04(12) 7_556 7_556
N2 Y1 C1 Y1 -51.62(16) . 7_556
C1 Y1 C1 Y1 0.0 7_556 7_556
C2 Y1 C1 Y1 128.16(10) . 7_556
C19 N5 C2 N4 172.3(3) . .
Y1 N5 C2 N4 11.8(3) . .
C19 N5 C2 N6 -4.2(5) . .
Y1 N5 C2 N6 -164.6(3) . .
C19 N5 C2 Y1 160.4(3) . .
C11 N4 C2 N5 144.7(3) . .
Y1 N4 C2 N5 -12.4(3) . .
C11 N4 C2 N6 -38.8(5) . .
Y1 N4 C2 N6 164.0(3) . .
C11 N4 C2 Y1 157.1(4) . .
C22 N6 C2 N5 145.3(4) . .
C22 N6 C2 N4 -30.7(6) . .
C22 N6 C2 Y1 48.5(13) . .
N2 Y1 C2 N5 -77.3(2) 7_556 .
N4 Y1 C2 N5 166.6(3) . .
N1 Y1 C2 N5 178.9(2) . .
O1 Y1 C2 N5 80.4(2) . .
N3 Y1 C2 N5 -17.1(2) 7_556 .
N2 Y1 C2 N5 -160.3(2) . .
C1 Y1 C2 N5 -51.5(2) 7_556 .
C1 Y1 C2 N5 -160.6(2) . .
N2 Y1 C2 N4 116.1(2) 7_556 .
N1 Y1 C2 N4 12.3(2) . .
O1 Y1 C2 N4 -86.2(2) . .
N5 Y1 C2 N4 -166.6(3) . .
N3 Y1 C2 N4 176.29(19) 7_556 .
N2 Y1 C2 N4 33.0(3) . .
C1 Y1 C2 N4 141.9(2) 7_556 .
C1 Y1 C2 N4 32.8(2) . .
N2 Y1 C2 N6 27.8(11) 7_556 .
N4 Y1 C2 N6 -88.4(11) . .
N1 Y1 C2 N6 -76.0(11) . .
O1 Y1 C2 N6 -174.6(11) . .
N5 Y1 C2 N6 105.0(12) . .
N3 Y1 C2 N6 87.9(11) 7_556 .
N2 Y1 C2 N6 -55.3(12) . .
C1 Y1 C2 N6 53.5(11) 7_556 .
C1 Y1 C2 N6 -55.5(11) . .
C1 N1 C3 C4 26.5(5) . .
Y1 N1 C3 C4 -168.4(3) . .
C1 N1 C3 C12 -162.4(3) . .
Y1 N1 C3 C12 2.7(5) . .
N1 C3 C4 C5 172.1(3) . .
C12 C3 C4 C5 0.8(5) . .
C3 C4 C5 C6 -3.0(6) . .
C4 C5 C6 C7 0.8(6) . .
C5 C6 C7 C8 -175.7(4) . .
C5 C6 C7 C12 3.4(6) . .
C6 C7 C8 C9 177.8(4) . .
C12 C7 C8 C9 -1.4(6) . .
C7 C8 C9 C10 3.5(6) . .
C8 C9 C10 C11 0.9(6) . .
C9 C10 C11 N4 176.0(4) . .
C9 C10 C11 C12 -7.1(6) . .
C2 N4 C11 C10 -13.1(5) . .
Y1 N4 C11 C10 134.7(3) . .
C2 N4 C11 C12 170.1(3) . .
Y1 N4 C11 C12 -42.1(5) . .
C6 C7 C12 C3 -5.4(5) . .
C8 C7 C12 C3 173.7(3) . .
C6 C7 C12 C11 176.0(3) . .
C8 C7 C12 C11 -4.8(5) . .
N1 C3 C12 C7 -167.9(3) . .
C4 C3 C12 C7 3.3(5) . .
N1 C3 C12 C11 10.5(5) . .
C4 C3 C12 C11 -178.2(3) . .
C10 C11 C12 C7 8.9(5) . .
N4 C11 C12 C7 -174.2(3) . .
C10 C11 C12 C3 -169.6(3) . .
N4 C11 C12 C3 7.4(5) . .
C1 N2 C13 C15 151.3(3) . .
Y1 N2 C13 C15 -0.8(5) 7_556 .
Y1 N2 C13 C15 -128.9(3) . .
C1 N2 C13 C14 29.9(5) . .
Y1 N2 C13 C14 -122.1(3) 7_556 .
Y1 N2 C13 C14 109.7(3) . .
C1 N3 C16 C18 132.0(4) . .
Y1 N3 C16 C18 -3.5(5) 7_556 .
C1 N3 C16 C17 -108.9(4) . .
Y1 N3 C16 C17 115.6(4) 7_556 .
C2 N5 C19 C21 -158.1(4) . .
Y1 N5 C19 C21 -11.3(6) . .
C2 N5 C19 C20 80.3(4) . .
Y1 N5 C19 C20 -132.9(3) . .
C2 N6 C22 C24 141.3(4) . .
C2 N6 C22 C23 -97.5(5) . .
C28 O1 C25 C26 -37.8(5) . .
Y1 O1 C25 C26 107.5(4) . .
O1 C25 C26 C27 32.5(5) . .
C25 C26 C27 C28 -15.3(6) . .
C25 O1 C28 C27 28.1(5) . .
Y1 O1 C28 C27 -119.0(4) . .
C26 C27 C28 O1 -7.4(6) . .
C32 O2 C29 C30 -49.7(15) . .
C32' O2' C29' C30' 42.6(16) . .
O2 C29 C30 C31 46.3(15) . .
O2' C29' C30' C31' -17.7(17) . .
C29 C30 C31 C32 -25.1(16) . .
C29' C30' C31' C32' -11.8(17) . .
C29 O2 C32 C31 37.5(17) . .
C30 C31 C32 O2 -5.3(17) . .
C29' O2' C32' C31' -50.7(16) . .
C30' C31' C32' O2' 35.9(17) . .
O3 O3 C33 C36 177(6) 2_755 2_755
C33 O3 C33 C36 -121(5) 2_755 2_755
C36 O3 C33 C36 -133(6) . 2_755
C36 O3 C33 O3 -177(6) 2_755 2_755
C33 O3 C33 O3 61.8(10) 2_755 2_755
C36 O3 C33 O3 49.5(8) . 2_755
O3 O3 C33 C34 -90.6(11) 2_755 .
C36 O3 C33 C34 92(6) 2_755 .
C33 O3 C33 C34 -28.7(10) 2_755 .
C36 O3 C33 C34 -41.1(13) . .
O3 O3 C33 C35 -108.3(11) 2_755 2_755
C36 O3 C33 C35 74(5) 2_755 2_755
C33 O3 C33 C35 -46.5(9) 2_755 2_755
C36 O3 C33 C35 -58.8(13) . 2_755
C36 C33 C34 C35 -7(6) 2_755 2_755
O3 C33 C34 C35 -107(4) 2_755 2_755
O3 C33 C34 C35 -65(4) . 2_755
C36 C33 C34 C35 80(4) 2_755 .
O3 C33 C34 C35 -20.0(13) 2_755 .
O3 C33 C34 C35 22.5(14) . .
C35 C33 C34 C35 87(4) 2_755 .
O3 C33 C34 C36 -100(5) 2_755 2_755
O3 C33 C34 C36 -58(4) . 2_755
C35 C33 C34 C36 7(6) 2_755 2_755
C36 C33 C34 C34 62(5) 2_755 2_755
O3 C33 C34 C34 -38.5(15) 2_755 2_755
O3 C33 C34 C34 4.0(15) . 2_755
C35 C33 C34 C34 69(3) 2_755 2_755
C35 C34 C35 C34 1(7) 2_755 2_755
C33 C34 C35 C34 -83(4) . 2_755
C36 C34 C35 C34 -70(4) 2_755 2_755
C35 C34 C35 C36 91(3) 2_755 .
C33 C34 C35 C36 6.2(13) . .
C36 C34 C35 C36 19.7(15) 2_755 .
C34 C34 C35 C36 90(3) 2_755 .
C35 C34 C35 C33 76(4) 2_755 2_755
C33 C34 C35 C33 -8.4(16) . 2_755
C36 C34 C35 C33 5.2(14) 2_755 2_755
C34 C34 C35 C33 75(3) 2_755 2_755
C33 C34 C35 C35 -85(3) . 2_755
C36 C34 C35 C35 -71(3) 2_755 2_755
C34 C34 C35 C35 -1(7) 2_755 2_755
C34 C35 C36 C33 -7(5) 2_755 2_755
C34 C35 C36 C33 -98(4) . 2_755
C35 C35 C36 C33 -79(4) 2_755 2_755
C34 C35 C36 O3 103(4) 2_755 2_755
C33 C35 C36 O3 109(4) 2_755 2_755
C34 C35 C36 O3 11.4(14) . 2_755
C35 C35 C36 O3 30.3(16) 2_755 2_755
C34 C35 C36 O3 60(4) 2_755 .
C33 C35 C36 O3 66(4) 2_755 .
C34 C35 C36 O3 -31.6(13) . .
C35 C35 C36 O3 -12.6(16) 2_755 .
C33 C35 C36 C34 7(5) 2_755 2_755
C34 C35 C36 C34 -91(4) . 2_755
C35 C35 C36 C34 -72(3) 2_755 2_755
O3 O3 C36 C33 177(6) 2_755 2_755
C36 O3 C36 C33 112(5) 2_755 2_755
C33 O3 C36 C33 122(6) . 2_755
C36 O3 C36 O3 -65.8(13) 2_755 2_755
C33 O3 C36 O3 -177(6) 2_755 2_755
C33 O3 C36 O3 -55.4(9) . 2_755
O3 O3 C36 C35 99.7(12) 2_755 .
C36 O3 C36 C35 33.9(11) 2_755 .
C33 O3 C36 C35 -78(5) 2_755 .
C33 O3 C36 C35 44.3(13) . .
O3 O3 C36 C34 115.7(12) 2_755 2_755
C36 O3 C36 C34 49.9(8) 2_755 2_755
C33 O3 C36 C34 -62(5) 2_755 2_755
C33 O3 C36 C34 60.3(13) . 2_755
O4 O4 C37 C40 29(5) 2 2
C37 O4 C37 C40 99(6) 2 2
C40 O4 C37 C40 118(4) . 2
O4 O4 C37 C39 -79(4) 2 2
C37 O4 C37 C39 -9(4) 2 2
C40 O4 C37 C39 9(5) . 2
C37 O4 C37 O4 69(2) 2 2
C40 O4 C37 O4 88(3) . 2
O4 O4 C37 C38 -116(3) 2 .
C37 O4 C37 C38 -46.8(16) 2 .
C40 O4 C37 C38 -28(3) . .
O4 O4 C37 C38 -80.7(18) 2 2
C37 O4 C37 C38 -11.3(16) 2 2
C40 O4 C37 C38 8(3) . 2
C40 C37 C38 C39 3(6) 2 2
O4 C37 C38 C39 97(4) 2 2
O4 C37 C38 C39 141(4) . 2
C38 C37 C38 C39 67(3) 2 2
C40 C37 C38 C38 -64(7) 2 2
C39 C37 C38 C38 -67(3) 2 2
O4 C37 C38 C38 29(4) 2 2
O4 C37 C38 C38 74(3) . 2
C40 C37 C38 C39 -115(6) 2 .
C39 C37 C38 C39 -118(3) 2 .
O4 C37 C38 C39 -22(4) 2 .
O4 C37 C38 C39 23(3) . .
C38 C37 C38 C39 -51(2) 2 .
C40 C37 C38 C37 -106(7) 2 2
C39 C37 C38 C37 -110(3) 2 2
O4 C37 C38 C37 -13.0(17) 2 2
O4 C37 C38 C37 31.5(11) . 2
C38 C37 C38 C37 -42(3) 2 2
C39 C38 C39 C38 17(6) 2 2
C37 C38 C39 C38 80(3) . 2
C37 C38 C39 C38 66(2) 2 2
C39 C38 C39 C37 -50(6) 2 2
C38 C38 C39 C37 -66(2) 2 2
C37 C38 C39 C37 13(4) . 2
C39 C38 C39 C40 -78(5) 2 .
C38 C38 C39 C40 -95(3) 2 .
C37 C38 C39 C40 -15(4) . .
C37 C38 C39 C40 -29(2) 2 .
C38 C39 C40 C37 3(5) 2 2
C38 C39 C40 C37 59(4) . 2
C38 C39 C40 O4 -60(4) 2 .
C37 C39 C40 O4 -62(3) 2 .
C38 C39 C40 O4 -3(4) . .
O4 O4 C40 C37 25(4) 2 2
C37 O4 C40 C37 -37(5) . 2
O4 O4 C40 C39 82(2) 2 .
C37 O4 C40 C39 57(3) 2 .
C37 O4 C40 C39 21(4) . .
C41 O5 C41 O5 -48(3) 2 2
C42 O5 C41 O5 -132(2) 2 2
C44 O5 C41 O5 -103(2) . 2
C41 O5 C41 C44 25(3) 2 2
C42 O5 C41 C44 -59(3) 2 2
C44 O5 C41 C44 -31(3) . 2
O5 O5 C41 C44 72.7(18) 2 2
C41 O5 C41 C42 1(3) 2 .
C42 O5 C41 C42 -82(2) 2 .
C44 O5 C41 C42 -54(2) . .
O5 O5 C41 C42 49.3(13) 2 .
C41 O5 C41 C43 73.6(16) 2 2
C42 O5 C41 C43 -10.2(14) 2 2
C44 O5 C41 C43 18.3(16) . 2
O5 O5 C41 C43 121.7(17) 2 2
C42 O5 C41 C41 -83.8(15) 2 2
C44 O5 C41 C41 -55.4(15) . 2
O5 O5 C41 C41 48(3) 2 2
C41 O5 C41 C42 83.8(15) 2 2
C44 O5 C41 C42 28.4(12) . 2
O5 O5 C41 C42 132(2) 2 2
O5 C41 C42 C44 -165(4) 2 2
O5 C41 C42 C44 134(3) . 2
C43 C41 C42 C44 50(3) 2 2
C41 C41 C42 C44 135(3) 2 2
C42 C41 C42 C44 93(3) 2 2
C44 C41 C42 O5 165(4) 2 2
O5 C41 C42 O5 -61.4(18) . 2
C43 C41 C42 O5 -145(2) 2 2
C41 C41 C42 O5 -60.7(16) 2 2
C42 C41 C42 O5 -102(2) 2 2
O5 C41 C42 C43 109(2) 2 .
C44 C41 C42 C43 -86(3) 2 .
O5 C41 C42 C43 48(2) . .
C43 C41 C42 C43 -36.0(17) 2 .
C41 C41 C42 C43 48.4(13) 2 .
C42 C41 C42 C43 7.0(19) 2 .
O5 C41 C42 C41 60.7(16) 2 2
C44 C41 C42 C41 -135(3) 2 2
O5 C41 C42 C41 -0.8(15) . 2
C43 C41 C42 C41 -84.4(13) 2 2
C42 C41 C42 C41 -41.4(12) 2 2
O5 C41 C42 C43 145(2) 2 2
C44 C41 C42 C43 -50(3) 2 2
O5 C41 C42 C43 83.7(16) . 2
C41 C41 C42 C43 84.4(13) 2 2
C42 C41 C42 C43 43.0(9) 2 2
C44 C42 C43 C44 -75(3) 2 .
O5 C42 C43 C44 19(2) 2 .
C41 C42 C43 C44 -21(2) . .
C41 C42 C43 C44 30.8(14) 2 .
C43 C42 C43 C44 -59.2(16) 2 .
C44 C42 C43 C43 -16(2) 2 2
O5 C42 C43 C43 78.2(16) 2 2
C41 C42 C43 C43 37.7(15) . 2
C41 C42 C43 C43 90.0(13) 2 2
O5 C42 C43 C44 94(3) 2 2
C41 C42 C43 C44 54(2) . 2
C41 C42 C43 C44 106(3) 2 2
C43 C42 C43 C44 16(2) 2 2
C44 C42 C43 C41 -106(3) 2 2
O5 C42 C43 C41 -11.8(17) 2 2
C41 C42 C43 C41 -52.3(18) . 2
C43 C42 C43 C41 -90.0(13) 2 2
C44 C42 C43 C42 -61(3) 2 2
O5 C42 C43 C42 33.5(18) 2 2
C41 C42 C43 C42 -7.0(18) . 2
C41 C42 C43 C42 45.3(9) 2 2
C43 C42 C43 C42 -44.7(9) 2 2
C42 C43 C44 C42 48(3) . 2
C43 C43 C44 C42 -20(3) 2 2
C44 C43 C44 C42 22(4) 2 2
C41 C43 C44 C42 92(3) 2 2
C42 C43 C44 C41 -44.0(19) . 2
C43 C43 C44 C41 -111.5(15) 2 2
C44 C43 C44 C41 -70.0(16) 2 2
C42 C43 C44 C41 -92(3) 2 2
C42 C43 C44 O5 -13(2) . .
C43 C43 C44 O5 -80.5(13) 2 .
C44 C43 C44 O5 -39.1(18) 2 .
C41 C43 C44 O5 31.0(12) 2 .
C42 C43 C44 O5 -61(3) 2 .
C42 C43 C44 C43 67.5(17) . 2
C44 C43 C44 C43 41.5(14) 2 2
C41 C43 C44 C43 111.5(15) 2 2
C42 C43 C44 C43 20(3) 2 2
C41 O5 C44 C42 -165(4) 2 2
C41 O5 C44 C42 -74(3) . 2
O5 O5 C44 C42 -111(3) 2 2
C42 O5 C44 C41 165(4) 2 2
C41 O5 C44 C41 91(2) . 2
O5 O5 C44 C41 54.0(19) 2 2
C41 O5 C44 C43 -50(2) 2 .
C42 O5 C44 C43 115(3) 2 .
C41 O5 C44 C43 41.3(19) . .
O5 O5 C44 C43 4(2) 2 .
C41 O5 C44 C43 -110(3) 2 2
C42 O5 C44 C43 55(2) 2 2
C41 O5 C44 C43 -18.8(18) . 2
O5 O5 C44 C43 -56.1(18) 2 2
